data_4035912
loop_
_publ_author_name
'Liang, Hui'
'Xu, Guo-Qiang'
'Feng, Zhi-Tao'
'Wang, Zhu-Yin'
'Xu, Peng-Fei'

_publ_section_title
;
 Dual Catalytic Switchable Divergent Synthesis: An Asymmetric
 Visible-Light Photocatalytic Approach to Fluorine-Containing \g-Keto Acid
 Frameworks.
;
_journal_issue 1
_journal_name_full 'The Journal of organic chemistry'
_journal_page_first 60
_journal_page_last 72
_journal_paper_doi 10.1021/acs.joc.8b02316
_journal_volume 84
_journal_year 2019
_chemical_formula_moiety 'C22 H19 F N2 O3'
_chemical_formula_sum 'C22 H19 F N2 O3'
_chemical_formula_weight 378.39
_space_group_crystal_system triclinic
_space_group_IT_number 2
_space_group_name_Hall '-P 1'
_space_group_name_H-M_alt 'P -1'
_atom_sites_solution_hydrogens geom
_atom_sites_solution_primary direct
_atom_sites_solution_secondary difmap
_audit_creation_date 2017-09-15
_audit_creation_method
;
Olex2 1.2
(compiled 2017.03.28 svn.r3405 for OlexSys, GUI svn.r5337)
;
_cell_angle_alpha 93.627(18)
_cell_angle_beta 99.834(18)
_cell_angle_gamma 93.558(16)
_cell_formula_units_Z 2
_cell_length_a 6.9619(14)
_cell_length_b 9.2892(19)
_cell_length_c 15.045(4)
_cell_measurement_reflns_used 1005
_cell_measurement_temperature 291.93(10)
_cell_measurement_theta_max 22.6070
_cell_measurement_theta_min 3.8200
_cell_volume 954.1(4)
_computing_cell_refinement
;
CrysAlisPro, Agilent Technologies,
Version 1.171.36.28 (release 01-02-2013 CrysAlis171 .NET)
(compiled Feb  1 2013,16:14:44)
;
_computing_data_collection
;
CrysAlisPro, Agilent Technologies,
Version 1.171.36.28 (release 01-02-2013 CrysAlis171 .NET)
(compiled Feb  1 2013,16:14:44)
;
_computing_data_reduction
;
CrysAlisPro, Agilent Technologies,
Version 1.171.36.28 (release 01-02-2013 CrysAlis171 .NET)
(compiled Feb  1 2013,16:14:44)
;
_computing_molecular_graphics 'Olex2 (Dolomanov et al., 2009)'
_computing_publication_material 'Olex2 (Dolomanov et al., 2009)'
_computing_structure_refinement 'ShelXL (Sheldrick, 2015)'
_computing_structure_solution 'ShelXS (Sheldrick, 2008)'
_diffrn_ambient_temperature 291.93(10)
_diffrn_detector_area_resol_mean 16.0733
_diffrn_measured_fraction_theta_full 0.997
_diffrn_measured_fraction_theta_max 0.997
_diffrn_measurement_details
;
#__ type_ start__ end____ width___ exp.time_
  1 omega   -6.00   24.00   2.0000    2.0000
omega____ theta____ kappa____ phi______ frames
    -      -19.5055  -99.0000   30.0000 15

#__ type_ start__ end____ width___ exp.time_
  2 omega  -92.00  -14.00   2.0000    2.0000
omega____ theta____ kappa____ phi______ frames
    -      -19.5055  -77.0000    0.0000 39

#__ type_ start__ end____ width___ exp.time_
  3 omega   -2.00   26.00   2.0000    2.0000
omega____ theta____ kappa____ phi______ frames
    -      -19.5055  -99.0000 -120.0000 14

#__ type_ start__ end____ width___ exp.time_
  4 omega  -45.00   47.00   2.0000    2.0000
omega____ theta____ kappa____ phi______ frames
    -       22.7867  -57.0000  120.0000 46

#__ type_ start__ end____ width___ exp.time_
  5 omega  -47.00   27.00   2.0000    2.0000
omega____ theta____ kappa____ phi______ frames
    -       22.7867  -57.0000   30.0000 37

#__ type_ start__ end____ width___ exp.time_
  6 omega   -1.00   93.00   2.0000    2.0000
omega____ theta____ kappa____ phi______ frames
    -       22.7867   57.0000  -90.0000 47
;
_diffrn_measurement_device_type 'SuperNova, Dual, Cu at zero, Eos'
_diffrn_measurement_method '\w scans'
_diffrn_orient_matrix_UB_11 0.0564695000
_diffrn_orient_matrix_UB_12 0.0575100000
_diffrn_orient_matrix_UB_13 0.0276658000
_diffrn_orient_matrix_UB_21 0.0311039000
_diffrn_orient_matrix_UB_22 0.0269357000
_diffrn_orient_matrix_UB_23 -0.0386916000
_diffrn_orient_matrix_UB_31 -0.0812078000
_diffrn_orient_matrix_UB_32 0.0430494000
_diffrn_orient_matrix_UB_33 -0.0063278000
_diffrn_radiation_monochromator mirror
_diffrn_radiation_type MoK\a
_diffrn_radiation_wavelength 0.71073
_diffrn_reflns_av_R_equivalents 0.0376
_diffrn_reflns_av_unetI/netI 0.0849
_diffrn_reflns_limit_h_max 8
_diffrn_reflns_limit_h_min -7
_diffrn_reflns_limit_k_max 11
_diffrn_reflns_limit_k_min -11
_diffrn_reflns_limit_l_max 14
_diffrn_reflns_limit_l_min -18
_diffrn_reflns_number 6161
_diffrn_reflns_theta_full 26.02
_diffrn_reflns_theta_max 26.02
_diffrn_reflns_theta_min 3.40
_diffrn_source 'SuperNova (Mo) X-ray Source'
_exptl_absorpt_coefficient_mu 0.095
_exptl_absorpt_correction_T_max 1.00000
_exptl_absorpt_correction_T_min 0.77277
_exptl_absorpt_correction_type multi-scan
_exptl_absorpt_process_details
;
CrysAlisPro, Agilent Technologies,
Version 1.171.36.28 (release 01-02-2013 CrysAlis171 .NET)
(compiled Feb  1 2013,16:14:44)
Empirical absorption correction using spherical harmonics,
 implemented in SCALE3 ABSPACK scaling algorithm.
;
_exptl_crystal_colour 'clear light colourless'
_exptl_crystal_colour_lustre clear
_exptl_crystal_colour_modifier light
_exptl_crystal_colour_primary colourless
_exptl_crystal_density_diffrn 1.317
_exptl_crystal_density_method 'not measured'
_exptl_crystal_description
;
;
_exptl_crystal_F_000 396
_exptl_crystal_size_max 0.25
_exptl_crystal_size_mid 0.21
_exptl_crystal_size_min 0.18
_refine_diff_density_max 0.180
_refine_diff_density_min -0.216
_refine_diff_density_rms 0.046
_refine_ls_extinction_method none
_refine_ls_goodness_of_fit_ref 1.035
_refine_ls_hydrogen_treatment constr
_refine_ls_matrix_type full
_refine_ls_number_parameters 255
_refine_ls_number_reflns 3747
_refine_ls_number_restraints 0
_refine_ls_restrained_S_all 1.035
_refine_ls_R_factor_all 0.1196
_refine_ls_R_factor_gt 0.0610
_refine_ls_shift/su_max 0.000
_refine_ls_shift/su_mean 0.000
_refine_ls_structure_factor_coef Fsqd
_refine_ls_weighting_details 'calc w=1/[\s^2^(Fo^2^)+(0.0495P)^2^+0.0000P] where P=(Fo^2^+2Fc^2^)/3'
_refine_ls_weighting_scheme calc
_refine_ls_wR_factor_gt 0.1192
_refine_ls_wR_factor_ref 0.1625
_reflns_number_gt 1990
_reflns_number_total 3747
_reflns_threshold_expression >2sigma(I)
_cod_data_source_file jo8b02316_si_004.cif
_cod_data_source_block liangh_0914
_cod_database_code 4035912
_reflns_odcompleteness_completeness 99.74
_reflns_odcompleteness_iscentric 1
_reflns_odcompleteness_theta 26.32
_olex2_refinement_description
;
1. Fixed Uiso
 At 1.2 times of:
  All C(H) groups, All C(H,H) groups
 At 1.5 times of:
  All C(H,H,H) groups
2.a Secondary CH2 refined with riding coordinates:
 C16(H16A,H16B)
2.b Aromatic/amide H refined with riding coordinates:
 C1(H1), C2(H2), C3(H3), C4(H4), C5(H5), C8(H8), C9(H9), C11(H11), C12(H12),
 C20(H20), C21(H21)
2.c Idealised Me refined as rotating group:
 C17(H17A,H17B,H17C), C22(H22A,H22B,H22C)
;
_olex2_date_sample_data_collection 2017-09-15
_olex2_submission_special_instructions 'No special instructions were received'

loop_
_space_group_symop_id
_space_group_symop_operation_xyz
1 'x, y, z'
2 '-x, -y, -z'

loop_
_atom_site_label
_atom_site_type_symbol
_atom_site_fract_x
_atom_site_fract_y
_atom_site_fract_z
_atom_site_U_iso_or_equiv
_atom_site_adp_type
_atom_site_occupancy
_atom_site_calc_flag
_atom_site_refinement_flags_posn
F1 F 0.2046(3) -0.00149(16) 0.27201(12) 0.0657(5) Uani 1 d .
O1 O 0.4323(3) 0.2997(2) 0.09162(14) 0.0589(6) Uani 1 d .
O2 O -0.0999(3) -0.0107(2) 0.15284(14) 0.0555(6) Uani 1 d .
O3 O 0.0068(3) 0.1793(2) 0.08454(15) 0.0636(6) Uani 1 d .
N1 N 0.1867(4) 0.4748(3) 0.25138(18) 0.0631(8) Uani 1 d .
N2 N 0.2135(3) 0.5538(2) 0.11691(18) 0.0531(7) Uani 1 d .
C1 C 1.1787(5) 0.3657(3) 0.5152(2) 0.0550(8) Uani 1 d .
H1 H 1.1666 0.4346 0.4727 0.066 Uiso 1 calc R
C2 C 1.3424(5) 0.3752(4) 0.5821(2) 0.0647(9) Uani 1 d .
H2 H 1.4381 0.4505 0.5848 0.078 Uiso 1 calc R
C3 C 1.3639(5) 0.2732(4) 0.6449(2) 0.0675(9) Uani 1 d .
H3 H 1.4744 0.2788 0.6899 0.081 Uiso 1 calc R
C4 C 1.2192(6) 0.1622(3) 0.6404(2) 0.0648(9) Uani 1 d .
H4 H 1.2339 0.0927 0.6824 0.078 Uiso 1 calc R
C5 C 1.0539(5) 0.1532(3) 0.5745(2) 0.0522(8) Uani 1 d .
H5 H 0.9573 0.0789 0.5733 0.063 Uiso 1 calc R
C6 C 1.0306(4) 0.2548(3) 0.50958(19) 0.0457(7) Uani 1 d .
C7 C 0.8554(4) 0.2431(3) 0.43758(19) 0.0425(7) Uani 1 d .
C8 C 0.8689(5) 0.2809(3) 0.3506(2) 0.0497(8) Uani 1 d .
H8 H 0.9894 0.3140 0.3378 0.060 Uiso 1 calc R
C9 C 0.7068(5) 0.2702(3) 0.2831(2) 0.0480(8) Uani 1 d .
H9 H 0.7197 0.2983 0.2261 0.058 Uiso 1 calc R
C10 C 0.5230(4) 0.2182(3) 0.29821(19) 0.0420(7) Uani 1 d .
C11 C 0.5101(4) 0.1826(3) 0.3859(2) 0.0486(8) Uani 1 d .
H11 H 0.3897 0.1501 0.3990 0.058 Uiso 1 calc R
C12 C 0.6727(5) 0.1948(3) 0.4534(2) 0.0507(8) Uani 1 d .
H12 H 0.6594 0.1700 0.5111 0.061 Uiso 1 calc R
C13 C 0.3508(4) 0.2068(3) 0.22549(19) 0.0417(7) Uani 1 d .
C14 C 0.2036(4) 0.1059(3) 0.2148(2) 0.0462(7) Uani 1 d .
C15 C 0.0286(4) 0.0967(3) 0.1440(2) 0.0472(7) Uani 1 d .
C16 C -0.2824(5) -0.0244(3) 0.0865(2) 0.0635(9) Uani 1 d .
H16A H -0.2582 -0.0610 0.0279 0.076 Uiso 1 calc R
H16B H -0.3360 0.0691 0.0802 0.076 Uiso 1 calc R
C17 C -0.4202(5) -0.1256(4) 0.1196(2) 0.0770(10) Uani 1 d .
H17A H -0.5405 -0.1384 0.0769 0.116 Uiso 1 calc GR
H17B H -0.4453 -0.0874 0.1769 0.116 Uiso 1 calc GR
H17C H -0.3647 -0.2172 0.1265 0.116 Uiso 1 calc GR
C18 C 0.3479(4) 0.3177(3) 0.15564(19) 0.0430(7) Uani 1 d .
C19 C 0.2521(4) 0.4479(3) 0.1747(2) 0.0452(7) Uani 1 d .
C20 C 0.1197(5) 0.6519(3) 0.1604(3) 0.0732(11) Uani 1 d .
H20 H 0.0751 0.7374 0.1384 0.088 Uiso 1 calc R
C21 C 0.1027(5) 0.6032(4) 0.2416(3) 0.0788(12) Uani 1 d .
H21 H 0.0426 0.6503 0.2846 0.095 Uiso 1 calc R
C22 C 0.2524(5) 0.5585(3) 0.0247(2) 0.0732(11) Uani 1 d .
H22A H 0.3896 0.5810 0.0265 0.110 Uiso 1 calc GR
H22B H 0.1798 0.6316 -0.0052 0.110 Uiso 1 calc GR
H22C H 0.2136 0.4662 -0.0078 0.110 Uiso 1 calc GR

loop_
_atom_site_aniso_label
_atom_site_aniso_U_11
_atom_site_aniso_U_22
_atom_site_aniso_U_33
_atom_site_aniso_U_23
_atom_site_aniso_U_13
_atom_site_aniso_U_12
F1 0.0676(13) 0.0536(10) 0.0713(13) 0.0302(9) -0.0064(10) -0.0072(8)
O1 0.0710(16) 0.0636(13) 0.0521(14) 0.0181(10) 0.0288(12) 0.0194(11)
O2 0.0539(14) 0.0526(12) 0.0555(14) 0.0132(10) -0.0032(11) -0.0049(10)
O3 0.0654(16) 0.0586(13) 0.0644(16) 0.0261(11) -0.0027(12) 0.0037(11)
N1 0.070(2) 0.0570(16) 0.069(2) 0.0033(13) 0.0294(17) 0.0127(14)
N2 0.0493(16) 0.0402(13) 0.0729(19) 0.0142(12) 0.0154(14) 0.0052(11)
C1 0.051(2) 0.0546(19) 0.060(2) 0.0050(15) 0.0116(18) 0.0053(15)
C2 0.050(2) 0.069(2) 0.073(3) -0.0002(18) 0.007(2) -0.0016(16)
C3 0.054(2) 0.085(3) 0.057(2) -0.0039(19) -0.0049(18) 0.0103(19)
C4 0.074(3) 0.063(2) 0.053(2) 0.0015(16) 0.0008(19) 0.0059(18)
C5 0.059(2) 0.0504(17) 0.0454(19) -0.0007(14) 0.0074(17) 0.0021(14)
C6 0.051(2) 0.0422(16) 0.0457(18) -0.0016(13) 0.0143(16) 0.0075(13)
C7 0.0447(18) 0.0388(15) 0.0445(18) 0.0029(12) 0.0091(15) 0.0047(12)
C8 0.048(2) 0.0533(17) 0.050(2) 0.0046(14) 0.0170(17) 0.0008(14)
C9 0.053(2) 0.0506(17) 0.0424(18) 0.0093(13) 0.0137(16) 0.0002(14)
C10 0.0473(19) 0.0367(14) 0.0443(18) 0.0059(12) 0.0137(15) 0.0036(12)
C11 0.0426(19) 0.0558(18) 0.050(2) 0.0071(14) 0.0149(16) -0.0002(13)
C12 0.053(2) 0.0591(18) 0.0441(19) 0.0101(14) 0.0177(17) 0.0017(14)
C13 0.0474(19) 0.0386(15) 0.0412(17) 0.0036(12) 0.0117(15) 0.0077(13)
C14 0.050(2) 0.0413(16) 0.0473(19) 0.0136(13) 0.0041(15) 0.0053(13)
C15 0.052(2) 0.0434(17) 0.0484(19) 0.0074(13) 0.0121(16) 0.0096(14)
C16 0.061(2) 0.072(2) 0.051(2) 0.0093(16) -0.0054(18) -0.0023(17)
C17 0.062(3) 0.092(3) 0.068(3) 0.008(2) -0.009(2) -0.0148(19)
C18 0.0432(18) 0.0427(16) 0.0445(18) 0.0085(12) 0.0108(15) 0.0013(12)
C19 0.0488(19) 0.0327(15) 0.057(2) 0.0092(13) 0.0160(16) 0.0030(12)
C20 0.063(2) 0.0391(18) 0.121(4) 0.009(2) 0.020(2) 0.0156(16)
C21 0.081(3) 0.063(2) 0.101(3) -0.009(2) 0.040(3) 0.018(2)
C22 0.071(3) 0.070(2) 0.085(3) 0.041(2) 0.018(2) 0.0133(18)

loop_
_atom_type_symbol
_atom_type_description
_atom_type_scat_dispersion_real
_atom_type_scat_dispersion_imag
_atom_type_scat_source
C C 0.0033 0.0016 'International Tables Vol C Tables 4.2.6.8 and 6.1.1.4'
H H 0.0000 0.0000 'International Tables Vol C Tables 4.2.6.8 and 6.1.1.4'
F F 0.0171 0.0103 'International Tables Vol C Tables 4.2.6.8 and 6.1.1.4'
N N 0.0061 0.0033 'International Tables Vol C Tables 4.2.6.8 and 6.1.1.4'
O O 0.0106 0.0060 'International Tables Vol C Tables 4.2.6.8 and 6.1.1.4'

loop_
_geom_angle_atom_site_label_1
_geom_angle_atom_site_label_2
_geom_angle_atom_site_label_3
_geom_angle
C15 O2 C16 116.2(2)
C19 N1 C21 104.6(3)
C19 N2 C22 128.0(2)
C20 N2 C19 105.8(3)
C20 N2 C22 126.1(3)
C2 C1 H1 119.2
C2 C1 C6 121.6(3)
C6 C1 H1 119.2
C1 C2 H2 120.0
C3 C2 C1 120.0(3)
C3 C2 H2 120.0
C2 C3 H3 120.4
C2 C3 C4 119.3(3)
C4 C3 H3 120.4
C3 C4 H4 119.5
C5 C4 C3 121.1(3)
C5 C4 H4 119.5
C4 C5 H5 119.8
C4 C5 C6 120.5(3)
C6 C5 H5 119.8
C1 C6 C7 122.0(3)
C5 C6 C1 117.6(3)
C5 C6 C7 120.5(3)
C8 C7 C6 120.7(2)
C12 C7 C6 121.9(3)
C12 C7 C8 117.4(3)
C7 C8 H8 119.5
C9 C8 C7 121.1(3)
C9 C8 H8 119.5
C8 C9 H9 119.1
C8 C9 C10 121.7(3)
C10 C9 H9 119.1
C9 C10 C13 121.2(2)
C11 C10 C9 116.8(3)
C11 C10 C13 121.9(2)
C10 C11 H11 119.4
C12 C11 C10 121.2(3)
C12 C11 H11 119.4
C7 C12 H12 119.1
C11 C12 C7 121.7(3)
C11 C12 H12 119.1
C10 C13 C18 116.3(2)
C14 C13 C10 125.6(2)
C14 C13 C18 118.1(3)
F1 C14 C15 113.6(2)
C13 C14 F1 120.7(3)
C13 C14 C15 125.8(3)
O2 C15 C14 112.7(2)
O3 C15 O2 124.6(3)
O3 C15 C14 122.8(3)
O2 C16 H16A 110.2
O2 C16 H16B 110.2
O2 C16 C17 107.5(3)
H16A C16 H16B 108.5
C17 C16 H16A 110.2
C17 C16 H16B 110.2
C16 C17 H17A 109.5
C16 C17 H17B 109.5
C16 C17 H17C 109.5
H17A C17 H17B 109.5
H17A C17 H17C 109.5
H17B C17 H17C 109.5
O1 C18 C13 120.7(2)
O1 C18 C19 123.7(2)
C19 C18 C13 115.4(2)
N1 C19 N2 111.9(2)
N1 C19 C18 122.8(2)
N2 C19 C18 125.3(2)
N2 C20 H20 126.2
C21 C20 N2 107.5(3)
C21 C20 H20 126.2
N1 C21 H21 124.9
C20 C21 N1 110.1(3)
C20 C21 H21 124.9
N2 C22 H22A 109.5
N2 C22 H22B 109.5
N2 C22 H22C 109.5
H22A C22 H22B 109.5
H22A C22 H22C 109.5
H22B C22 H22C 109.5

loop_
_geom_bond_atom_site_label_1
_geom_bond_atom_site_label_2
_geom_bond_distance
F1 C14 1.358(3)
O1 C18 1.219(3)
O2 C15 1.327(3)
O2 C16 1.469(4)
O3 C15 1.211(3)
N1 C19 1.326(3)
N1 C21 1.365(4)
N2 C19 1.362(3)
N2 C20 1.353(4)
N2 C22 1.461(4)
C1 H1 0.9300
C1 C2 1.380(5)
C1 C6 1.400(4)
C2 H2 0.9300
C2 C3 1.376(4)
C3 H3 0.9300
C3 C4 1.386(4)
C4 H4 0.9300
C4 C5 1.378(4)
C5 H5 0.9300
C5 C6 1.398(4)
C6 C7 1.480(4)
C7 C8 1.394(4)
C7 C12 1.387(4)
C8 H8 0.9300
C8 C9 1.377(4)
C9 H9 0.9300
C9 C10 1.399(4)
C10 C11 1.396(4)
C10 C13 1.472(4)
C11 H11 0.9300
C11 C12 1.380(4)
C12 H12 0.9300
C13 C14 1.327(4)
C13 C18 1.516(3)
C14 C15 1.470(4)
C16 H16A 0.9700
C16 H16B 0.9700
C16 C17 1.470(4)
C17 H17A 0.9600
C17 H17B 0.9600
C17 H17C 0.9600
C18 C19 1.453(3)
C20 H20 0.9300
C20 C21 1.350(4)
C21 H21 0.9300
C22 H22A 0.9600
C22 H22B 0.9600
C22 H22C 0.9600

loop_
_geom_torsion_atom_site_label_1
_geom_torsion_atom_site_label_2
_geom_torsion_atom_site_label_3
_geom_torsion_atom_site_label_4
_geom_torsion
F1 C14 C15 O2 3.6(3)
F1 C14 C15 O3 -176.5(2)
O1 C18 C19 N1 -169.7(3)
O1 C18 C19 N2 12.3(5)
N2 C20 C21 N1 0.6(4)
C1 C2 C3 C4 -0.5(5)
C1 C6 C7 C8 35.4(4)
C1 C6 C7 C12 -144.5(3)
C2 C1 C6 C5 -0.1(4)
C2 C1 C6 C7 -179.5(3)
C2 C3 C4 C5 -0.5(5)
C3 C4 C5 C6 1.2(5)
C4 C5 C6 C1 -0.9(4)
C4 C5 C6 C7 178.5(3)
C5 C6 C7 C8 -144.0(3)
C5 C6 C7 C12 36.1(4)
C6 C1 C2 C3 0.8(5)
C6 C7 C8 C9 180.0(2)
C6 C7 C12 C11 -179.3(2)
C7 C8 C9 C10 -1.4(4)
C8 C7 C12 C11 0.8(4)
C8 C9 C10 C11 2.3(4)
C8 C9 C10 C13 -179.8(2)
C9 C10 C11 C12 -1.7(4)
C9 C10 C13 C14 146.4(3)
C9 C10 C13 C18 -31.2(3)
C10 C11 C12 C7 0.2(4)
C10 C13 C14 F1 -1.8(4)
C10 C13 C14 C15 178.0(2)
C10 C13 C18 O1 83.7(3)
C10 C13 C18 C19 -91.9(3)
C11 C10 C13 C14 -35.8(4)
C11 C10 C13 C18 146.5(2)
C12 C7 C8 C9 -0.2(4)
C13 C10 C11 C12 -179.6(2)
C13 C14 C15 O2 -176.3(3)
C13 C14 C15 O3 3.7(4)
C13 C18 C19 N1 5.7(4)
C13 C18 C19 N2 -172.3(3)
C14 C13 C18 O1 -94.2(3)
C14 C13 C18 C19 90.3(3)
C15 O2 C16 C17 -167.4(2)
C16 O2 C15 O3 -2.0(4)
C16 O2 C15 C14 178.0(2)
C18 C13 C14 F1 175.8(2)
C18 C13 C14 C15 -4.3(4)
C19 N1 C21 C20 -0.4(4)
C19 N2 C20 C21 -0.5(4)
C20 N2 C19 N1 0.3(4)
C20 N2 C19 C18 178.5(3)
C21 N1 C19 N2 0.1(4)
C21 N1 C19 C18 -178.2(3)
C22 N2 C19 N1 -176.2(3)
C22 N2 C19 C18 2.0(5)
C22 N2 C20 C21 176.0(3)
